data_7713839
loop_
_publ_author_name
'Panda, Suvam Kumar'
'Torres, Julia'
'Kremer, Carlos'
'Singh, Akhilesh Kumar'

_publ_section_title
;
 Comparative ParaCEST effect of amide and hydroxy group in divalent Cobalt
 and Nickel complexes of tripyridine-based ligands
;
_journal_name_full 'Dalton Transactions'
_journal_paper_doi 10.1039/D3DT01422C
_journal_year 2023
_chemical_formula_sum 'C21 H21 Cl2 Co N7 O3'
_chemical_formula_weight 549.28
_space_group_crystal_system triclinic
_space_group_IT_number 2
_space_group_name_Hall '-P 1'
_space_group_name_H-M_alt 'P -1'
_atom_sites_solution_hydrogens geom
_audit_creation_method SHELXL-2018/3
_audit_update_record
;
2023-05-10 deposited with the CCDC.	2023-08-30 downloaded from the CCDC.
;
_cell_angle_alpha 87.166(10)
_cell_angle_beta 89.957(9)
_cell_angle_gamma 88.984(9)
_cell_formula_units_Z 2
_cell_length_a 7.552(2)
_cell_length_b 11.352(3)
_cell_length_c 15.381(5)
_cell_measurement_reflns_used 32475
_cell_measurement_temperature 295(2)
_cell_measurement_theta_max 29.543
_cell_measurement_theta_min 2.179
_cell_volume 1316.8(7)
_computing_structure_refinement 'SHELXL-2018/3 (Sheldrick, 2018)'
_computing_structure_solution 'SHELXT 2014/5 (Sheldrick, 2014)'
_diffrn_ambient_temperature 295(2)
_diffrn_measured_fraction_theta_full 1.000
_diffrn_measured_fraction_theta_max 0.992
_diffrn_measurement_device_type 'Bruker D8 Venture photon 100 CMOS detector'
_diffrn_measurement_method 'Omega and Phi scans'
_diffrn_radiation_type MoK\a
_diffrn_radiation_wavelength 0.71073
_diffrn_reflns_av_R_equivalents 0.2314
_diffrn_reflns_av_unetI/netI 0.2687
_diffrn_reflns_Laue_measured_fraction_full 1.000
_diffrn_reflns_Laue_measured_fraction_max 0.992
_diffrn_reflns_limit_h_max 10
_diffrn_reflns_limit_h_min -10
_diffrn_reflns_limit_k_max 15
_diffrn_reflns_limit_k_min -15
_diffrn_reflns_limit_l_max 21
_diffrn_reflns_limit_l_min -21
_diffrn_reflns_number 32475
_diffrn_reflns_point_group_measured_fraction_full 1.000
_diffrn_reflns_point_group_measured_fraction_max 0.992
_diffrn_reflns_theta_full 25.242
_diffrn_reflns_theta_max 29.543
_diffrn_reflns_theta_min 2.179
_diffrn_source microfocus
_exptl_absorpt_coefficient_mu 0.889
_exptl_absorpt_correction_T_max 0.874
_exptl_absorpt_correction_T_min 0.715
_exptl_absorpt_correction_type empirical
_exptl_absorpt_process_details SADABS
_exptl_crystal_colour 'Light pink'
_exptl_crystal_density_diffrn 1.385
_exptl_crystal_description Block
_exptl_crystal_F_000 598
_exptl_crystal_size_max 0.43
_exptl_crystal_size_mid 0.32
_exptl_crystal_size_min 0.15
_exptl_transmission_factor_max 1.000
_exptl_transmission_factor_min 0.992
_refine_diff_density_max 0.639
_refine_diff_density_min -0.488
_refine_diff_density_rms 0.093
_refine_ls_extinction_method none
_refine_ls_goodness_of_fit_ref 0.917
_refine_ls_hydrogen_treatment constr
_refine_ls_matrix_type full
_refine_ls_number_parameters 307
_refine_ls_number_reflns 7301
_refine_ls_number_restraints 0
_refine_ls_restrained_S_all 0.917
_refine_ls_R_factor_all 0.2607
_refine_ls_R_factor_gt 0.0774
_refine_ls_shift/su_max 0.000
_refine_ls_shift/su_mean 0.000
_refine_ls_structure_factor_coef Fsqd
_refine_ls_weighting_details 'w=1/[\s^2^(Fo^2^)+(0.1127P)^2^] where P=(Fo^2^+2Fc^2^)/3'
_refine_ls_weighting_scheme calc
_refine_ls_wR_factor_gt 0.1791
_refine_ls_wR_factor_ref 0.2658
_reflns_Friedel_coverage 0.000
_reflns_number_gt 2375
_reflns_number_total 7301
_reflns_threshold_expression 'I > 2\s(I)'
_cod_data_source_file d3dt01422c2.cif
_cod_data_source_block 3
_cod_depositor_comments
;
The following automatic conversions were performed:

data item '_exptl_absorpt_correction_type' value 'Empirical' was
changed to 'empirical' in accordance with the
/home/data/users/saulius/crontab/automatic-downloads/rss-feeds/RSC/lib/dictionaries/cif_core.dic
dictionary named 'cif_core.dic' version 2.4.2 last updated on
2011-04-26.

Automatic conversion script
Id: cif_fix_values 8170 2020-07-09 18:12:32Z antanas 
;
_cod_original_cell_volume 1316.6(7)
_cod_database_code 7713839
_shelx_shelxl_version_number 2018/3
_shelx_space_group_comment
;
The symmetry employed for this shelxl refinement is uniquely defined
by the following loop, which should always be used as a source of
symmetry information in preference to the above space-group names.
They are only intended as comments.
;
_shelx_estimated_absorpt_t_min 0.715
_shelx_estimated_absorpt_t_max 0.874

loop_
_space_group_symop_operation_xyz
'x, y, z'
'-x, -y, -z'

loop_
_atom_site_label
_atom_site_type_symbol
_atom_site_fract_x
_atom_site_fract_y
_atom_site_fract_z
_atom_site_U_iso_or_equiv
_atom_site_adp_type
_atom_site_occupancy
_atom_site_site_symmetry_order
_atom_site_calc_flag
_atom_site_refinement_flags_posn
_atom_site_refinement_flags_adp
_atom_site_refinement_flags_occupancy
_atom_site_disorder_assembly
_atom_site_disorder_group
Co1 Co 0.50584(11) 0.68549(7) 0.24638(5) 0.0481(3) Uani 1 1 d . . . A 4
Cl1 Cl 0.1295(2) 0.80677(14) 0.96098(11) 0.0617(5) Uani 1 1 d . . . B 4
Cl2 Cl 0.1286(3) 0.27755(19) 0.32911(15) 0.0970(8) Uani 1 1 d . . . C 4
O2 O 0.7070(5) 0.5379(4) 0.2623(3) 0.0496(11) Uani 1 1 d . . . A 4
O3 O 0.6931(5) 0.7442(3) 0.1406(3) 0.0500(11) Uani 1 1 d . . . A 4
N4 N 0.4217(6) 0.5509(4) 0.1697(3) 0.0487(13) Uani 1 1 d . . . A 4
N3 N 0.1941(6) 0.6850(4) 0.2511(3) 0.0486(13) Uani 1 1 d . . . A 4
N2 N 0.4280(7) 0.6593(4) 0.3778(3) 0.0471(13) Uani 1 1 d . . . A 4
O1 O 0.7016(6) 0.7775(4) 0.3247(3) 0.0595(12) Uani 1 1 d . . . A 4
N7 N 0.8086(7) 0.9098(5) 0.0796(3) 0.0621(16) Uani 1 1 d . . . A 4
H7A H 0.902229 0.872892 0.063059 0.075 Uiso 1 1 calc R U . A 4
H7B H 0.796730 0.984440 0.068303 0.075 Uiso 1 1 calc R U . A 4
N6 N 0.4104(6) 0.8511(4) 0.1972(3) 0.0465(13) Uani 1 1 d . . . A 4
C14 C 0.7005(8) 0.4653(6) 0.2039(4) 0.0488(16) Uani 1 1 d . . . A 4
N5 N 0.8272(7) 0.3837(5) 0.1904(4) 0.0636(16) Uani 1 1 d . . . A 4
H5A H 0.919746 0.379232 0.223019 0.076 Uiso 1 1 calc R U . A 4
H5B H 0.815761 0.336012 0.149135 0.076 Uiso 1 1 calc R U . A 4
C13 C 0.5375(8) 0.4644(5) 0.1478(4) 0.0474(16) Uani 1 1 d . . . A 4
C12 C 0.5007(9) 0.3833(5) 0.0893(4) 0.0550(17) Uani 1 1 d . . . A 4
H12 H 0.584338 0.326429 0.074864 0.066 Uiso 1 1 calc R U . A 4
C11 C 0.3339(10) 0.3880(6) 0.0517(4) 0.0611(19) Uani 1 1 d . . . A 4
H11 H 0.306041 0.336550 0.008712 0.073 Uiso 1 1 calc R U . A 4
C10 C 0.2096(9) 0.4690(6) 0.0779(4) 0.0611(19) Uani 1 1 d . . . A 4
H10 H 0.093968 0.467740 0.057178 0.073 Uiso 1 1 calc R U . A 4
C9 C 0.2591(8) 0.5520(6) 0.1354(4) 0.0515(16) Uani 1 1 d . . . A 4
C8 C 0.1366(8) 0.6470(6) 0.1668(4) 0.0556(18) Uani 1 1 d . . . A 4
H8A H 0.135066 0.713739 0.124970 0.067 Uiso 1 1 calc R U . A 4
H8B H 0.017264 0.617108 0.171670 0.067 Uiso 1 1 calc R U . A 4
C7 C 0.1501(8) 0.5991(6) 0.3233(4) 0.0546(17) Uani 1 1 d . . . A 4
H7C H 0.166283 0.519286 0.304526 0.066 Uiso 1 1 calc R U . A 4
H7D H 0.027248 0.609667 0.340205 0.066 Uiso 1 1 calc R U . A 4
C6 C 0.2690(8) 0.6184(5) 0.3992(4) 0.0506(16) Uani 1 1 d . . . A 4
C2 C 0.5392(8) 0.6861(6) 0.4395(4) 0.0531(17) Uani 1 1 d . . . A 4
C1 C 0.6989(8) 0.7496(6) 0.4023(5) 0.0545(17) Uani 1 1 d . . . A 4
N1 N 0.8245(7) 0.7740(6) 0.4578(4) 0.084(2) Uani 1 1 d . . . A 4
H1A H 0.916159 0.812035 0.439971 0.101 Uiso 1 1 calc R U . A 4
H1B H 0.814774 0.751773 0.511848 0.101 Uiso 1 1 calc R U . A 4
C3 C 0.4996(10) 0.6671(6) 0.5273(5) 0.073(2) Uani 1 1 d . . . A 4
H3 H 0.580997 0.683464 0.570248 0.087 Uiso 1 1 calc R U . A 4
C4 C 0.3362(11) 0.6233(7) 0.5483(5) 0.082(2) Uani 1 1 d . . . A 4
H4 H 0.305637 0.608867 0.606398 0.098 Uiso 1 1 calc R U . A 4
C5 C 0.2187(9) 0.6008(6) 0.4847(5) 0.066(2) Uani 1 1 d . . . A 4
H5 H 0.106124 0.573854 0.498761 0.079 Uiso 1 1 calc R U . A 4
C15 C 0.1355(8) 0.8067(5) 0.2679(4) 0.0554(17) Uani 1 1 d . . . A 4
H15A H 0.146053 0.820248 0.329470 0.066 Uiso 1 1 calc R U . A 4
H15B H 0.012356 0.818461 0.251209 0.066 Uiso 1 1 calc R U . A 4
C16 C 0.2492(8) 0.8915(5) 0.2160(4) 0.0488(16) Uani 1 1 d . . . A 4
C17 C 0.1937(8) 1.0048(6) 0.1902(4) 0.0606(19) Uani 1 1 d . . . A 4
H17 H 0.081291 1.032153 0.204781 0.073 Uiso 1 1 calc R U . A 4
C18 C 0.3075(9) 1.0763(6) 0.1428(5) 0.071(2) Uani 1 1 d . . . A 4
H18 H 0.272808 1.152812 0.125272 0.085 Uiso 1 1 calc R U . A 4
C19 C 0.4735(9) 1.0335(6) 0.1213(5) 0.0630(19) Uani 1 1 d . . . A 4
H19 H 0.552711 1.080582 0.089648 0.076 Uiso 1 1 calc R U . A 4
C20 C 0.5186(8) 0.9184(5) 0.1482(4) 0.0450(15) Uani 1 1 d . . . A 4
C21 C 0.6841(8) 0.8521(5) 0.1222(4) 0.0452(15) Uani 1 1 d . . . A 4

loop_
_atom_site_aniso_label
_atom_site_aniso_U_11
_atom_site_aniso_U_22
_atom_site_aniso_U_33
_atom_site_aniso_U_23
_atom_site_aniso_U_13
_atom_site_aniso_U_12
Co1 0.0383(5) 0.0580(6) 0.0481(6) -0.0045(4) -0.0016(4) -0.0022(4)
Cl1 0.0557(11) 0.0607(10) 0.0683(12) -0.0026(9) 0.0142(9) 0.0069(8)
Cl2 0.1069(18) 0.0915(15) 0.0928(16) -0.0125(12) -0.0526(14) 0.0126(13)
O2 0.041(2) 0.057(3) 0.052(3) -0.010(2) -0.007(2) 0.001(2)
O3 0.043(2) 0.047(2) 0.060(3) -0.002(2) 0.003(2) 0.000(2)
N4 0.036(3) 0.054(3) 0.055(3) 0.003(3) 0.000(3) -0.004(3)
N3 0.042(3) 0.055(3) 0.049(3) -0.003(3) -0.005(3) -0.005(2)
N2 0.041(3) 0.055(3) 0.046(3) -0.003(3) -0.003(3) 0.004(3)
O1 0.047(3) 0.079(3) 0.053(3) -0.007(3) -0.004(2) -0.009(2)
N7 0.047(3) 0.063(3) 0.074(4) 0.011(3) 0.021(3) 0.007(3)
N6 0.042(3) 0.049(3) 0.049(3) -0.006(2) -0.002(3) -0.006(2)
C14 0.039(4) 0.054(4) 0.053(4) 0.005(3) 0.002(3) -0.006(3)
N5 0.046(3) 0.077(4) 0.068(4) -0.017(3) -0.010(3) 0.017(3)
C13 0.048(4) 0.052(4) 0.041(4) 0.001(3) -0.002(3) -0.007(3)
C12 0.052(4) 0.051(4) 0.063(5) -0.010(4) -0.005(4) 0.002(3)
C11 0.069(5) 0.065(4) 0.050(4) -0.010(4) -0.009(4) -0.009(4)
C10 0.046(4) 0.088(5) 0.051(4) -0.008(4) -0.014(3) -0.009(4)
C9 0.044(4) 0.066(4) 0.045(4) -0.005(3) -0.004(3) -0.003(3)
C8 0.038(4) 0.068(4) 0.061(5) 0.004(4) -0.007(3) 0.001(3)
C7 0.040(4) 0.066(4) 0.057(4) 0.001(3) 0.007(3) -0.011(3)
C6 0.038(4) 0.056(4) 0.058(4) 0.002(3) -0.004(3) -0.005(3)
C2 0.041(4) 0.074(5) 0.045(4) -0.015(4) -0.009(3) 0.004(3)
C1 0.041(4) 0.071(4) 0.054(5) -0.022(4) -0.005(3) -0.006(3)
N1 0.050(4) 0.146(6) 0.060(4) -0.030(4) -0.008(3) -0.027(4)
C3 0.068(5) 0.096(6) 0.054(5) 0.006(4) -0.004(4) -0.006(4)
C4 0.071(6) 0.120(7) 0.054(5) 0.012(5) 0.009(4) -0.014(5)
C5 0.052(4) 0.089(5) 0.056(5) 0.012(4) 0.003(4) -0.009(4)
C15 0.037(4) 0.063(4) 0.066(5) -0.002(4) 0.004(3) 0.003(3)
C16 0.031(3) 0.061(4) 0.054(4) -0.005(3) 0.002(3) 0.000(3)
C17 0.041(4) 0.064(4) 0.076(5) -0.002(4) 0.013(4) 0.009(3)
C18 0.060(5) 0.062(4) 0.087(6) 0.016(4) 0.003(4) 0.008(4)
C19 0.053(4) 0.061(4) 0.074(5) 0.004(4) 0.015(4) 0.006(3)
C20 0.040(4) 0.046(4) 0.049(4) -0.004(3) 0.001(3) -0.005(3)
C21 0.040(4) 0.055(4) 0.041(4) -0.002(3) 0.008(3) -0.005(3)

loop_
_atom_type_symbol
_atom_type_description
_atom_type_scat_dispersion_real
_atom_type_scat_dispersion_imag
_atom_type_scat_source
C C 0.0033 0.0016 'International Tables Vol C Tables 4.2.6.8 and 6.1.1.4'
H H 0.0000 0.0000 'International Tables Vol C Tables 4.2.6.8 and 6.1.1.4'
Cl Cl 0.1484 0.1585 'International Tables Vol C Tables 4.2.6.8 and 6.1.1.4'
Co Co 0.3494 0.9721 'International Tables Vol C Tables 4.2.6.8 and 6.1.1.4'
N N 0.0061 0.0033 'International Tables Vol C Tables 4.2.6.8 and 6.1.1.4'
O O 0.0106 0.0060 'International Tables Vol C Tables 4.2.6.8 and 6.1.1.4'

loop_
_geom_angle_atom_site_label_1
_geom_angle_atom_site_label_2
_geom_angle_atom_site_label_3
_geom_angle
_geom_angle_site_symmetry_1
_geom_angle_site_symmetry_3
_geom_angle_publ_flag
N4 Co1 N2 112.32(19) . . ?
N4 Co1 N6 111.03(19) . . ?
N2 Co1 N6 109.47(18) . . ?
N4 Co1 O1 154.32(18) . . ?
N2 Co1 O1 73.58(19) . . ?
N6 Co1 O1 88.83(18) . . ?
N4 Co1 O3 89.51(17) . . ?
N2 Co1 O3 153.63(18) . . ?
N6 Co1 O3 73.64(17) . . ?
O1 Co1 O3 80.40(16) . . ?
N4 Co1 O2 73.09(17) . . ?
N2 Co1 O2 90.69(16) . . ?
N6 Co1 O2 154.58(18) . . ?
O1 Co1 O2 82.04(16) . . ?
O3 Co1 O2 81.44(15) . . ?
N4 Co1 N3 72.46(19) . . ?
N2 Co1 N3 71.99(18) . . ?
N6 Co1 N3 71.68(18) . . ?
O1 Co1 N3 131.27(18) . . ?
O3 Co1 N3 131.19(16) . . ?
O2 Co1 N3 131.20(16) . . ?
C14 O2 Co1 113.7(4) . . ?
C21 O3 Co1 113.3(3) . . ?
C9 N4 C13 118.4(6) . . ?
C9 N4 Co1 121.5(4) . . ?
C13 N4 Co1 119.9(4) . . ?
C8 N3 C15 113.0(5) . . ?
C8 N3 C7 112.5(5) . . ?
C15 N3 C7 112.8(5) . . ?
C8 N3 Co1 106.1(4) . . ?
C15 N3 Co1 106.7(3) . . ?
C7 N3 Co1 105.0(3) . . ?
C2 N2 C6 119.7(6) . . ?
C2 N2 Co1 118.8(4) . . ?
C6 N2 Co1 121.5(5) . . ?
C1 O1 Co1 114.3(4) . . ?
C21 N7 H7A 120.0 . . ?
C21 N7 H7B 120.0 . . ?
H7A N7 H7B 120.0 . . ?
C16 N6 C20 119.7(5) . . ?
C16 N6 Co1 121.9(4) . . ?
C20 N6 Co1 118.3(4) . . ?
O2 C14 N5 124.0(6) . . ?
O2 C14 C13 118.5(6) . . ?
N5 C14 C13 117.4(6) . . ?
C14 N5 H5A 120.0 . . ?
C14 N5 H5B 120.0 . . ?
H5A N5 H5B 120.0 . . ?
N4 C13 C12 123.5(6) . . ?
N4 C13 C14 110.4(6) . . ?
C12 C13 C14 125.8(6) . . ?
C13 C12 C11 117.6(6) . . ?
C13 C12 H12 121.2 . . ?
C11 C12 H12 121.2 . . ?
C10 C11 C12 119.9(7) . . ?
C10 C11 H11 120.0 . . ?
C12 C11 H11 120.0 . . ?
C11 C10 C9 119.0(6) . . ?
C11 C10 H10 120.5 . . ?
C9 C10 H10 120.5 . . ?
N4 C9 C10 121.3(6) . . ?
N4 C9 C8 114.8(6) . . ?
C10 C9 C8 123.9(6) . . ?
N3 C8 C9 110.6(5) . . ?
N3 C8 H8A 109.5 . . ?
C9 C8 H8A 109.5 . . ?
N3 C8 H8B 109.5 . . ?
C9 C8 H8B 109.5 . . ?
H8A C8 H8B 108.1 . . ?
N3 C7 C6 109.0(5) . . ?
N3 C7 H7C 109.9 . . ?
C6 C7 H7C 109.9 . . ?
N3 C7 H7D 109.9 . . ?
C6 C7 H7D 109.9 . . ?
H7C C7 H7D 108.3 . . ?
C5 C6 N2 121.5(6) . . ?
C5 C6 C7 123.8(6) . . ?
N2 C6 C7 114.6(6) . . ?
N2 C2 C3 122.0(6) . . ?
N2 C2 C1 111.5(6) . . ?
C3 C2 C1 126.2(7) . . ?
O1 C1 N1 124.5(6) . . ?
O1 C1 C2 118.8(6) . . ?
N1 C1 C2 116.6(6) . . ?
C1 N1 H1A 120.0 . . ?
C1 N1 H1B 120.0 . . ?
H1A N1 H1B 120.0 . . ?
C4 C3 C2 117.6(7) . . ?
C4 C3 H3 121.2 . . ?
C2 C3 H3 121.2 . . ?
C5 C4 C3 120.4(7) . . ?
C5 C4 H4 119.8 . . ?
C3 C4 H4 119.8 . . ?
C6 C5 C4 118.8(7) . . ?
C6 C5 H5 120.6 . . ?
C4 C5 H5 120.6 . . ?
N3 C15 C16 108.8(5) . . ?
N3 C15 H15A 109.9 . . ?
C16 C15 H15A 109.9 . . ?
N3 C15 H15B 109.9 . . ?
C16 C15 H15B 109.9 . . ?
H15A C15 H15B 108.3 . . ?
N6 C16 C17 121.5(6) . . ?
N6 C16 C15 115.3(5) . . ?
C17 C16 C15 123.2(5) . . ?
C18 C17 C16 119.0(6) . . ?
C18 C17 H17 120.5 . . ?
C16 C17 H17 120.5 . . ?
C17 C18 C19 119.6(6) . . ?
C17 C18 H18 120.2 . . ?
C19 C18 H18 120.2 . . ?
C18 C19 C20 118.1(6) . . ?
C18 C19 H19 120.9 . . ?
C20 C19 H19 120.9 . . ?
N6 C20 C19 122.0(6) . . ?
N6 C20 C21 112.3(5) . . ?
C19 C20 C21 125.6(5) . . ?
O3 C21 N7 123.2(5) . . ?
O3 C21 C20 117.9(5) . . ?
N7 C21 C20 118.9(5) . . ?

loop_
_geom_bond_atom_site_label_1
_geom_bond_atom_site_label_2
_geom_bond_distance
_geom_bond_site_symmetry_2
_geom_bond_publ_flag
Co1 N4 2.085(5) . ?
Co1 N2 2.113(5) . ?
Co1 N6 2.107(5) . ?
Co1 O1 2.216(5) . ?
Co1 O3 2.239(4) . ?
Co1 O2 2.246(4) . ?
Co1 N3 2.355(5) . ?
O2 C14 1.250(7) . ?
O3 C21 1.245(6) . ?
N4 C9 1.336(7) . ?
N4 C13 1.357(7) . ?
N3 C8 1.455(8) . ?
N3 C15 1.479(7) . ?
N3 C7 1.483(7) . ?
N2 C2 1.319(7) . ?
N2 C6 1.330(7) . ?
O1 C1 1.220(7) . ?
N7 C21 1.312(7) . ?
N7 H7A 0.8600 . ?
N7 H7B 0.8600 . ?
N6 C16 1.330(7) . ?
N6 C20 1.335(7) . ?
C14 N5 1.342(7) . ?
C14 C13 1.505(8) . ?
N5 H5A 0.8600 . ?
N5 H5B 0.8600 . ?
C13 C12 1.350(8) . ?
C12 C11 1.386(9) . ?
C12 H12 0.9300 . ?
C11 C10 1.376(9) . ?
C11 H11 0.9300 . ?
C10 C9 1.381(9) . ?
C10 H10 0.9300 . ?
C9 C8 1.505(8) . ?
C8 H8A 0.9700 . ?
C8 H8B 0.9700 . ?
C7 C6 1.501(8) . ?
C7 H7C 0.9700 . ?
C7 H7D 0.9700 . ?
C6 C5 1.375(8) . ?
C2 C3 1.390(9) . ?
C2 C1 1.513(9) . ?
C1 N1 1.319(8) . ?
N1 H1A 0.8600 . ?
N1 H1B 0.8600 . ?
C3 C4 1.371(9) . ?
C3 H3 0.9300 . ?
C4 C5 1.357(10) . ?
C4 H4 0.9300 . ?
C5 H5 0.9300 . ?
C15 C16 1.501(8) . ?
C15 H15A 0.9700 . ?
C15 H15B 0.9700 . ?
C16 C17 1.385(8) . ?
C17 C18 1.376(8) . ?
C17 H17 0.9300 . ?
C18 C19 1.382(9) . ?
C18 H18 0.9300 . ?
C19 C20 1.389(8) . ?
C19 H19 0.9300 . ?
C20 C21 1.510(8) . ?

loop_
_geom_torsion_atom_site_label_1
_geom_torsion_atom_site_label_2
_geom_torsion_atom_site_label_3
_geom_torsion_atom_site_label_4
_geom_torsion
_geom_torsion_site_symmetry_1
_geom_torsion_site_symmetry_2
_geom_torsion_site_symmetry_3
_geom_torsion_site_symmetry_4
_geom_torsion_publ_flag
Co1 O2 C14 N5 166.7(5) . . . . ?
Co1 O2 C14 C13 -16.5(6) . . . . ?
C9 N4 C13 C12 4.0(9) . . . . ?
Co1 N4 C13 C12 -170.9(5) . . . . ?
C9 N4 C13 C14 -170.3(5) . . . . ?
Co1 N4 C13 C14 14.8(6) . . . . ?
O2 C14 C13 N4 2.5(7) . . . . ?
N5 C14 C13 N4 179.5(5) . . . . ?
O2 C14 C13 C12 -171.7(6) . . . . ?
N5 C14 C13 C12 5.2(9) . . . . ?
N4 C13 C12 C11 -1.6(9) . . . . ?
C14 C13 C12 C11 171.9(5) . . . . ?
C13 C12 C11 C10 -3.6(10) . . . . ?
C12 C11 C10 C9 6.3(10) . . . . ?
C13 N4 C9 C10 -1.2(9) . . . . ?
Co1 N4 C9 C10 173.6(4) . . . . ?
C13 N4 C9 C8 176.9(5) . . . . ?
Co1 N4 C9 C8 -8.3(7) . . . . ?
C11 C10 C9 N4 -3.9(10) . . . . ?
C11 C10 C9 C8 178.2(6) . . . . ?
C15 N3 C8 C9 154.7(5) . . . . ?
C7 N3 C8 C9 -76.2(6) . . . . ?
Co1 N3 C8 C9 38.1(5) . . . . ?
N4 C9 C8 N3 -23.3(7) . . . . ?
C10 C9 C8 N3 154.8(6) . . . . ?
C8 N3 C7 C6 158.5(5) . . . . ?
C15 N3 C7 C6 -72.2(6) . . . . ?
Co1 N3 C7 C6 43.6(5) . . . . ?
C2 N2 C6 C5 -1.6(9) . . . . ?
Co1 N2 C6 C5 179.6(5) . . . . ?
C2 N2 C6 C7 175.9(5) . . . . ?
Co1 N2 C6 C7 -2.9(7) . . . . ?
N3 C7 C6 C5 147.2(6) . . . . ?
N3 C7 C6 N2 -30.2(7) . . . . ?
C6 N2 C2 C3 3.6(9) . . . . ?
Co1 N2 C2 C3 -177.5(5) . . . . ?
C6 N2 C2 C1 -170.5(5) . . . . ?
Co1 N2 C2 C1 8.3(7) . . . . ?
Co1 O1 C1 N1 165.6(5) . . . . ?
Co1 O1 C1 C2 -16.6(8) . . . . ?
N2 C2 C1 O1 6.2(9) . . . . ?
C3 C2 C1 O1 -167.6(6) . . . . ?
N2 C2 C1 N1 -175.8(6) . . . . ?
C3 C2 C1 N1 10.4(10) . . . . ?
N2 C2 C3 C4 -2.6(11) . . . . ?
C1 C2 C3 C4 170.6(7) . . . . ?
C2 C3 C4 C5 -0.5(12) . . . . ?
N2 C6 C5 C4 -1.5(10) . . . . ?
C7 C6 C5 C4 -178.7(7) . . . . ?
C3 C4 C5 C6 2.4(12) . . . . ?
C8 N3 C15 C16 -76.0(6) . . . . ?
C7 N3 C15 C16 155.0(5) . . . . ?
Co1 N3 C15 C16 40.3(6) . . . . ?
C20 N6 C16 C17 -3.8(9) . . . . ?
Co1 N6 C16 C17 173.8(5) . . . . ?
C20 N6 C16 C15 177.3(6) . . . . ?
Co1 N6 C16 C15 -5.1(8) . . . . ?
N3 C15 C16 N6 -26.2(8) . . . . ?
N3 C15 C16 C17 154.8(6) . . . . ?
N6 C16 C17 C18 1.1(10) . . . . ?
C15 C16 C17 C18 180.0(7) . . . . ?
C16 C17 C18 C19 0.5(11) . . . . ?
C17 C18 C19 C20 0.5(11) . . . . ?
C16 N6 C20 C19 4.9(9) . . . . ?
Co1 N6 C20 C19 -172.8(5) . . . . ?
C16 N6 C20 C21 -171.3(5) . . . . ?
Co1 N6 C20 C21 11.0(7) . . . . ?
C18 C19 C20 N6 -3.3(10) . . . . ?
C18 C19 C20 C21 172.5(6) . . . . ?
Co1 O3 C21 N7 162.0(5) . . . . ?
Co1 O3 C21 C20 -19.8(7) . . . . ?
N6 C20 C21 O3 6.9(8) . . . . ?
C19 C20 C21 O3 -169.2(6) . . . . ?
N6 C20 C21 N7 -174.8(6) . . . . ?
C19 C20 C21 N7 9.1(10) . . . . ?
